data_2229765
loop_
_publ_author_name
'Zhang, Shi-Shen'
'Chen, Li-Jiang'
'Han, Yi-Feng'

_publ_section_title
;
 A second polymorph of
 <i>catena</i>-poly[[(1,10-phenanthroline-\k^2^<i>N</i>,<i>N</i>')copper(II)]-di-\m-thiocyanato-\k^2^<i>N</i>:<i>S</i>;\k^2^<i>S</i>:<i>N</i>]
;
_journal_coeditor_code NG5084
_journal_issue 4
_journal_name_full 'Acta Crystallographica Section E'
_journal_page_first m398
_journal_paper_doi 10.1107/S1600536811001759
_journal_volume 67
_journal_year 2011
_chemical_formula_iupac '[Cu (N C S)2 (C12 H8 N2)]'
_chemical_formula_moiety 'C14 H8 Cu N4 S2'
_chemical_formula_sum 'C14 H8 Cu N4 S2'
_chemical_formula_weight 359.90
_chemical_name_systematic
;
<i>catena</i>-Poly[[(1,10-phenanthroline-\k^2^<i>N</i>,<i>N'</i>)copper(II)]-
di-\m-thiocyanato-\k^2^<i>N</i>:<i>S</i>;\k^2^<i>S</i>:<i>N</i>]
;
_space_group_IT_number 15
_symmetry_cell_setting monoclinic
_symmetry_space_group_name_Hall '-C 2yc'
_symmetry_space_group_name_H-M 'C 1 2/c 1'
_atom_sites_solution_hydrogens geom
_atom_sites_solution_primary direct
_atom_sites_solution_secondary difmap
_audit_creation_method SHELXL-97
_cell_angle_alpha 90.00
_cell_angle_beta 111.034(2)
_cell_angle_gamma 90.00
_cell_formula_units_Z 4
_cell_length_a 14.0353(13)
_cell_length_b 10.3081(9)
_cell_length_c 10.2670(9)
_cell_measurement_reflns_used 1647
_cell_measurement_temperature 294(2)
_cell_measurement_theta_max 27.798
_cell_measurement_theta_min 2.518
_cell_volume 1386.4(2)
_computing_cell_refinement 'SAINT (Bruker, 1998)'
_computing_data_collection 'SMART (Bruker, 1998)'
_computing_data_reduction 'SAINT (Bruker, 1998)'
_computing_molecular_graphics 'SHELXTL (Sheldrick, 2008)'
_computing_publication_material 'SHELXTL (Sheldrick, 2008)'
_computing_structure_refinement 'SHELXL97 (Sheldrick, 2008)'
_computing_structure_solution 'SHELXS97 (Sheldrick, 2008)'
_diffrn_ambient_temperature 294(2)
_diffrn_measured_fraction_theta_full 0.999
_diffrn_measured_fraction_theta_max 0.999
_diffrn_measurement_device_type 'Bruker SMART'
_diffrn_measurement_method '\f and \w'
_diffrn_radiation_monochromator graphite
_diffrn_radiation_source 'fine-focus sealed tube'
_diffrn_radiation_type MoK\a
_diffrn_radiation_wavelength 0.71073
_diffrn_reflns_av_R_equivalents 0.0151
_diffrn_reflns_av_sigmaI/netI 0.0193
_diffrn_reflns_limit_h_max 17
_diffrn_reflns_limit_h_min -17
_diffrn_reflns_limit_k_max 5
_diffrn_reflns_limit_k_min -12
_diffrn_reflns_limit_l_max 12
_diffrn_reflns_limit_l_min -12
_diffrn_reflns_number 3938
_diffrn_reflns_theta_full 25.99
_diffrn_reflns_theta_max 25.99
_diffrn_reflns_theta_min 2.51
_exptl_absorpt_coefficient_mu 1.872
_exptl_absorpt_correction_T_max 0.755
_exptl_absorpt_correction_T_min 0.633
_exptl_absorpt_correction_type multi-scan
_exptl_absorpt_process_details '(SADABS; Sheldrick, 1996)'
_exptl_crystal_colour black
_exptl_crystal_density_diffrn 1.724
_exptl_crystal_density_method 'not measured'
_exptl_crystal_description block
_exptl_crystal_F_000 724
_exptl_crystal_size_max 0.25
_exptl_crystal_size_mid 0.22
_exptl_crystal_size_min 0.15
_refine_diff_density_max 0.327
_refine_diff_density_min -0.314
_refine_ls_extinction_coef 0.0008(3)
_refine_ls_extinction_expression Fc^*^=kFc[1+0.001xFc^2^\l^3^/sin(2\q)]^-1/4^
_refine_ls_extinction_method 'SHELXL97 (Sheldrick, 2008)'
_refine_ls_goodness_of_fit_ref 1.082
_refine_ls_hydrogen_treatment constr
_refine_ls_matrix_type full
_refine_ls_number_parameters 97
_refine_ls_number_reflns 1362
_refine_ls_number_restraints 0
_refine_ls_restrained_S_all 1.082
_refine_ls_R_factor_all 0.0292
_refine_ls_R_factor_gt 0.0273
_refine_ls_shift/su_max 0.001
_refine_ls_shift/su_mean 0.000
_refine_ls_structure_factor_coef Fsqd
_refine_ls_weighting_details 'calc w=1/[\s^2^(Fo^2^)+(0.0475P)^2^+0.5818P] where P=(Fo^2^+2Fc^2^)/3'
_refine_ls_weighting_scheme calc
_refine_ls_wR_factor_gt 0.0751
_refine_ls_wR_factor_ref 0.0764
_reflns_number_gt 1254
_reflns_number_total 1362
_reflns_threshold_expression I>2sigma(I)
_cod_data_source_file ng5084.cif
_cod_data_source_block I
_cod_original_sg_symbol_Hall '-c 2yc'
_cod_original_sg_symbol_H-M 'C 2/c'
_cod_database_code 2229765
_cod_database_fobs_code 2229765

loop_
_symmetry_equiv_pos_as_xyz
'x, y, z'
'-x, y, -z+1/2'
'x+1/2, y+1/2, z'
'-x+1/2, y+1/2, -z+1/2'
'-x, -y, -z'
'x, -y, z-1/2'
'-x+1/2, -y+1/2, -z'
'x+1/2, -y+1/2, z-1/2'

loop_
_atom_site_type_symbol
_atom_site_label
_atom_site_fract_x
_atom_site_fract_y
_atom_site_fract_z
_atom_site_U_iso_or_equiv
_atom_site_adp_type
_atom_site_calc_flag
_atom_site_refinement_flags
_atom_site_occupancy
_atom_site_disorder_assembly
_atom_site_disorder_group
Cu Cu1 0.5000 0.62211(3) 0.2500 0.03359(15) Uani d S 1 . .
N N2 0.43016(13) 0.49319(16) 0.32227(17) 0.0407(4) Uani d . 1 . .
N N1 0.56960(11) 0.77181(16) 0.19112(15) 0.0330(3) Uani d . 1 . .
C C7 0.39033(14) 0.43783(18) 0.38718(19) 0.0324(4) Uani d . 1 . .
C C6 0.53802(14) 0.88917(17) 0.21873(19) 0.0326(4) Uani d . 1 . .
C C1 0.64028(15) 0.7684(2) 0.1322(2) 0.0426(5) Uani d . 1 . .
H H1 0.6632 0.6884 0.1136 0.051 Uiso calc R 1 . .
C C4 0.57499(16) 1.0064(2) 0.1877(2) 0.0415(5) Uani d . 1 . .
C C3 0.64909(17) 0.9994(2) 0.1252(2) 0.0488(6) Uani d . 1 . .
H H3 0.6761 1.0749 0.1027 0.059 Uiso calc R 1 . .
C C2 0.68083(19) 0.8814(2) 0.0979(3) 0.0507(6) Uani d . 1 . .
H H2 0.7296 0.8759 0.0562 0.061 Uiso calc R 1 . .
S S1 0.33300(4) 0.36018(5) 0.47588(6) 0.04095(18) Uani d . 1 . .
C C5 0.5358(2) 1.12518(19) 0.2202(3) 0.0548(6) Uani d . 1 . .
H H5 0.5599 1.2038 0.1999 0.066 Uiso calc R 1 . .

loop_
_atom_site_aniso_label
_atom_site_aniso_U_11
_atom_site_aniso_U_22
_atom_site_aniso_U_33
_atom_site_aniso_U_12
_atom_site_aniso_U_13
_atom_site_aniso_U_23
Cu1 0.0418(2) 0.0268(2) 0.0433(2) 0.000 0.02887(17) 0.000
N2 0.0479(10) 0.0375(9) 0.0432(9) -0.0075(8) 0.0242(8) 0.0008(7)
N1 0.0348(8) 0.0338(8) 0.0351(8) -0.0009(6) 0.0182(6) 0.0016(6)
C7 0.0353(9) 0.0279(9) 0.0358(9) -0.0008(8) 0.0148(8) -0.0027(7)
C6 0.0359(10) 0.0312(9) 0.0302(9) -0.0021(7) 0.0111(8) 0.0015(7)
C1 0.0424(10) 0.0461(12) 0.0487(11) -0.0017(9) 0.0280(9) 0.0019(9)
C4 0.0451(11) 0.0366(11) 0.0391(10) -0.0057(9) 0.0107(9) 0.0052(8)
C3 0.0515(12) 0.0467(13) 0.0501(12) -0.0150(10) 0.0206(10) 0.0097(10)
C2 0.0481(12) 0.0637(16) 0.0498(13) -0.0116(10) 0.0293(11) 0.0039(10)
S1 0.0430(3) 0.0442(3) 0.0433(3) -0.0070(2) 0.0249(2) 0.0026(2)
C5 0.0705(17) 0.0301(11) 0.0589(15) -0.0062(9) 0.0174(12) 0.0025(9)

loop_
_atom_type_symbol
_atom_type_description
_atom_type_scat_dispersion_real
_atom_type_scat_dispersion_imag
_atom_type_scat_source
C C 0.0033 0.0016 'International Tables Vol C Tables 4.2.6.8 and 6.1.1.4'
H H 0.0000 0.0000 'International Tables Vol C Tables 4.2.6.8 and 6.1.1.4'
N N 0.0061 0.0033 'International Tables Vol C Tables 4.2.6.8 and 6.1.1.4'
Cu Cu 0.3201 1.2651 'International Tables Vol C Tables 4.2.6.8 and 6.1.1.4'
S S 0.1246 0.1234 'International Tables Vol C Tables 4.2.6.8 and 6.1.1.4'

loop_
_geom_angle_atom_site_label_1
_geom_angle_atom_site_label_2
_geom_angle_atom_site_label_3
_geom_angle_site_symmetry_1
_geom_angle_site_symmetry_3
_geom_angle
_geom_angle_publ_flag
N2 Cu1 N2 . 2_655 94.04(10) ?
N2 Cu1 N1 . . 173.03(6) ?
N2 Cu1 N1 2_655 . 92.49(7) ?
N2 Cu1 N1 . 2_655 92.49(7) ?
N2 Cu1 N1 2_655 2_655 173.03(6) ?
N1 Cu1 N1 . 2_655 81.10(9) ?
C7 N2 Cu1 . . 164.69(16) ?
C1 N1 C6 . . 118.10(17) ?
C1 N1 Cu1 . . 129.05(15) ?
C6 N1 Cu1 . . 112.85(12) ?
N2 C7 S1 . . 179.12(18) ?
N1 C6 C4 . . 123.34(18) ?
N1 C6 C6 . 2_655 116.59(10) ?
C4 C6 C6 . 2_655 120.07(12) ?
N1 C1 C2 . . 121.9(2) ?
N1 C1 H1 . . 119.0 ?
C2 C1 H1 . . 119.0 ?
C6 C4 C3 . . 117.1(2) ?
C6 C4 C5 . . 118.8(2) ?
C3 C4 C5 . . 124.1(2) ?
C2 C3 C4 . . 119.4(2) ?
C2 C3 H3 . . 120.3 ?
C4 C3 H3 . . 120.3 ?
C3 C2 C1 . . 120.1(2) ?
C3 C2 H2 . . 120.0 ?
C1 C2 H2 . . 120.0 ?
C5 C5 C4 2_655 . 121.13(13) ?
C5 C5 H5 2_655 . 119.4 ?
C4 C5 H5 . . 119.4 ?

loop_
_geom_bond_atom_site_label_1
_geom_bond_atom_site_label_2
_geom_bond_site_symmetry_2
_geom_bond_distance
_geom_bond_publ_flag
Cu1 N2 . 1.9492(16) ?
Cu1 N2 2_655 1.9492(16) ?
Cu1 N1 . 2.0310(15) ?
Cu1 N1 2_655 2.0310(15) ?
N2 C7 . 1.162(3) ?
N1 C1 . 1.335(2) ?
N1 C6 . 1.353(2) ?
C7 S1 . 1.6259(19) ?
C6 C4 . 1.397(3) ?
C6 C6 2_655 1.430(4) ?
C1 C2 . 1.397(3) ?
C1 H1 . 0.9300 ?
C4 C3 . 1.406(3) ?
C4 C5 . 1.430(3) ?
C3 C2 . 1.359(3) ?
C3 H3 . 0.9300 ?
C2 H2 . 0.9300 ?
C5 C5 2_655 1.351(6) ?
C5 H5 . 0.9300 ?
